data_7155161
loop_
_publ_author_name
'Close, Adam J.'
'Kemmitt, Paul'
'Mark Roe, S.'
'Spencer, John'

_publ_section_title
;
 Regioselective routes to orthogonally-substituted aromatic MIDA
 boronates.
;
_journal_issue 28
_journal_name_full 'Organic &amp; biomolecular chemistry'
_journal_page_first 6751
_journal_page_last 6756
_journal_paper_doi 10.1039/c6ob01141a
_journal_volume 14
_journal_year 2016
_chemical_formula_moiety 'C8 H9 B Br N O3'
_chemical_formula_sum 'C8 H9 B Br N O3'
_chemical_formula_weight 257.88
_chemical_name_systematic '(5-acetamido-2-bromophenyl)boronic acid'
_space_group_crystal_system monoclinic
_space_group_IT_number 14
_space_group_name_Hall '-P 2yn'
_space_group_name_H-M_alt 'P 1 21/n 1'
_symmetry_space_group_name_Hall '-P 2yn'
_symmetry_space_group_name_H-M 'P 1 21/n 1'
_atom_sites_solution_hydrogens geom
_atom_sites_solution_primary direct
_audit_creation_date 2016-04-18
_audit_creation_method
;
Olex2 1.2
(compiled 2015.01.26 svn.r3150 for OlexSys, GUI svn.r4998)
;
_audit_update_record
;
2016-04-18 deposited with the CCDC.
2016-06-14 downloaded from the CCDC.
;
_cell_angle_alpha 90
_cell_angle_beta 90.957(5)
_cell_angle_gamma 90
_cell_formula_units_Z 4
_cell_length_a 7.2445(3)
_cell_length_b 10.6254(5)
_cell_length_c 12.4110(6)
_cell_measurement_reflns_used 1796
_cell_measurement_temperature 173.0
_cell_measurement_theta_max 71.1780
_cell_measurement_theta_min 7.1020
_cell_volume 955.21(8)
_computing_cell_refinement 'CrysAlisPro 1.171.38.41 (Rigaku OD, 2015)'
_computing_data_collection 'CrysAlisPro 1.171.38.41 (Rigaku OD, 2015)'
_computing_data_reduction 'CrysAlisPro 1.171.38.41 (Rigaku OD, 2015)'
_computing_molecular_graphics 'Olex2 (Dolomanov et al., 2009)'
_computing_publication_material 'Olex2 (Dolomanov et al., 2009)'
_computing_structure_refinement 'ShelXL (Sheldrick, 2008)'
_computing_structure_solution 'ShelXT (Sheldrick, 2015)'
_diffrn_ambient_temperature 173.0
_diffrn_detector 'CCD plate'
_diffrn_detector_area_resol_mean 16.1033
_diffrn_detector_type Eos
_diffrn_measured_fraction_theta_full 0.959
_diffrn_measured_fraction_theta_max 0.942
_diffrn_measurement_details
;
List of Runs (angles in degrees, time in seconds):

  1  \w   -109.00 -57.00   1.00   12.13    --  -36.75-178.00  60.00   52
  2  \w     35.00 109.00   1.00   12.13    --   36.75 178.00-180.00   74
  3  \w     20.00 104.00   1.00   12.13    --   36.75  57.00 150.00   84
  4  \w     38.00  84.00   1.00   48.49    --  107.00 -95.00 120.00   46
  5  \w     38.00  84.00   1.00   48.49    --  107.00 -95.00 150.00   46
  6  \w     39.00  77.00   1.00   48.49    --  107.00 -45.00   0.00   38
  7  \w     39.00  77.00   1.00   48.49    --  107.00 -45.00 -30.00   38
  8  \w     37.00  69.00   1.00   48.49    --  107.00 -30.00 -90.00   32
  9  \w     37.00  69.00   1.00   48.49    --  107.00 -30.00 -60.00   32
 10  \w     40.00 125.00   1.00   48.49    --  107.00 -61.00-180.00   85
 11  \w   -109.00 -57.00   1.00   12.13    --  -36.75-178.00-150.00   52
 12  \w     20.00 104.00   1.00   12.13    --   36.75  57.00-120.00   84
 13  \w     10.00 104.00   1.00   12.13    --   36.75  77.00 -30.00   94
 14  \w     86.00 125.00   1.00   48.49    --  107.00  30.00-120.00   39
 15  \w     38.00 176.00   1.00   48.49    --  107.00   0.00  30.00  138
;
_diffrn_measurement_device 'four-circle diffractometer'
_diffrn_measurement_device_type 'Xcalibur, Eos, Gemini ultra'
_diffrn_measurement_method '\w scans'
_diffrn_orient_matrix_type 'CrysAlisPro convention (1999,Acta A55,543-557)'
_diffrn_orient_matrix_UB_11 -0.1616622000
_diffrn_orient_matrix_UB_12 0.0860719000
_diffrn_orient_matrix_UB_13 -0.0344879000
_diffrn_orient_matrix_UB_21 0.1119879000
_diffrn_orient_matrix_UB_22 0.0468941000
_diffrn_orient_matrix_UB_23 -0.0964012000
_diffrn_orient_matrix_UB_31 -0.0809636000
_diffrn_orient_matrix_UB_32 -0.1067715000
_diffrn_orient_matrix_UB_33 -0.0702943000
_diffrn_radiation_monochromator mirror
_diffrn_radiation_probe x-ray
_diffrn_radiation_type CuK\a
_diffrn_radiation_wavelength 1.54184
_diffrn_reflns_av_R_equivalents 0.0367
_diffrn_reflns_av_unetI/netI 0.0450
_diffrn_reflns_Laue_measured_fraction_full 0.959
_diffrn_reflns_Laue_measured_fraction_max 0.942
_diffrn_reflns_limit_h_max 8
_diffrn_reflns_limit_h_min -8
_diffrn_reflns_limit_k_max 12
_diffrn_reflns_limit_k_min -12
_diffrn_reflns_limit_l_max 12
_diffrn_reflns_limit_l_min -15
_diffrn_reflns_number 3908
_diffrn_reflns_point_group_measured_fraction_full 0.959
_diffrn_reflns_point_group_measured_fraction_max 0.942
_diffrn_reflns_theta_full 67.684
_diffrn_reflns_theta_max 71.233
_diffrn_reflns_theta_min 5.481
_diffrn_source 'fine-focus sealed X-ray tube'
_diffrn_source_type 'Enhance Ultra (Cu) X-ray Source'
_exptl_absorpt_coefficient_mu 5.717
_exptl_absorpt_correction_T_max 1.00000
_exptl_absorpt_correction_T_min 0.76188
_exptl_absorpt_correction_type multi-scan
_exptl_absorpt_process_details
;
CrysAlisPro 1.171.38.41 (Rigaku Oxford Diffraction, 2015)
Empirical absorption correction using spherical harmonics,
 implemented in SCALE3 ABSPACK scaling algorithm.
;
_exptl_crystal_colour colourless
_exptl_crystal_colour_primary colourless
_exptl_crystal_density_diffrn 1.793
_exptl_crystal_description irregular
_exptl_crystal_F_000 512
_exptl_crystal_recrystallization_method 'Re-crystallisation from solvent'
_exptl_crystal_size_max 0.04
_exptl_crystal_size_mid 0.04
_exptl_crystal_size_min 0.04
_refine_diff_density_max 0.706
_refine_diff_density_min -0.499
_refine_diff_density_rms 0.118
_refine_ls_extinction_method none
_refine_ls_goodness_of_fit_ref 1.055
_refine_ls_hydrogen_treatment constr
_refine_ls_matrix_type full
_refine_ls_number_parameters 130
_refine_ls_number_reflns 1737
_refine_ls_number_restraints 0
_refine_ls_restrained_S_all 1.055
_refine_ls_R_factor_all 0.0493
_refine_ls_R_factor_gt 0.0432
_refine_ls_shift/su_max 0.000
_refine_ls_shift/su_mean 0.000
_refine_ls_structure_factor_coef Fsqd
_refine_ls_weighting_details 'w=1/[\s^2^(Fo^2^)+(0.0721P)^2^] where P=(Fo^2^+2Fc^2^)/3'
_refine_ls_weighting_scheme calc
_refine_ls_wR_factor_gt 0.1098
_refine_ls_wR_factor_ref 0.1175
_reflns_Friedel_coverage 0.000
_reflns_number_gt 1512
_reflns_number_total 1737
_reflns_threshold_expression 'I > 2\s(I)'
_cod_data_source_file c6ob01141a3.cif
_cod_data_source_block 10br01
_cod_depositor_comments 'Adding full bibliography for 7155160--7155162.cif.'
_cod_database_code 7155161
_chemical_oxdiff_formula 'c12 N2 O5 Br B H14'
_shelx_space_group_comment
;
The symmetry employed for this shelxl refinement is uniquely defined
by the following loop, which should always be used as a source of
symmetry information in preference to the above space-group names.
They are only intended as comments.
;
_reflns_odcompleteness_completeness 95.54
_reflns_odcompleteness_iscentric 1
_reflns_odcompleteness_theta 66.97
_olex2_refinement_description
;
1. Fixed Uiso
 At 1.2 times of:
  All C(H) groups, All N(H) groups
 At 1.5 times of:
  All C(H,H,H) groups, All O(H) groups
2.a Aromatic/amide H refined with riding coordinates:
 N1(H1), C4(H4), C5(H5), C8(H8)
2.b Idealised Me refined as rotating group:
 C1(H1A,H1B,H1C)
2.c Idealised tetrahedral OH refined as rotating group:
 O2(H2), O3(H3)
;
_shelx_shelxl_version_number 2014/7
_olex2_date_sample_data_collection 1425642948.52
_olex2_submission_special_instructions 'No special instructions were received'
_oxdiff_exptl_absorpt_empirical_details
;
Empirical correction (ABSPACK) includes:
- Absorption correction using spherical harmonics
- Frame scaling
- Detector area scaling
;
_oxdiff_exptl_absorpt_empirical_full_max 1.404
_oxdiff_exptl_absorpt_empirical_full_min 0.783
_solvent_exptl_crystal_recrystallization_method 'MeCN and water'

loop_
_space_group_symop_operation_xyz
'x, y, z'
'-x+1/2, y+1/2, -z+1/2'
'-x, -y, -z'
'x-1/2, -y-1/2, z-1/2'

loop_
_atom_site_label
_atom_site_type_symbol
_atom_site_fract_x
_atom_site_fract_y
_atom_site_fract_z
_atom_site_U_iso_or_equiv
_atom_site_adp_type
_atom_site_occupancy
_atom_site_site_symmetry_order
_atom_site_calc_flag
_atom_site_refinement_flags_posn
Br1 Br 0.62224(5) 0.87314(3) 0.41176(3) 0.03075(19) Uani 1 1 d .
O1 O 0.7977(4) 0.3205(3) 0.7029(2) 0.0313(6) Uani 1 1 d .
O2 O 0.8604(4) 0.6648(3) 0.1795(2) 0.0321(6) Uani 1 1 d .
H2 H 0.9532 0.6513 0.2193 0.048 Uiso 1 1 calc GR
O3 O 0.5468(4) 0.6791(3) 0.1826(2) 0.0334(6) Uani 1 1 d .
H3 H 0.4583 0.6828 0.2254 0.050 Uiso 1 1 calc GR
N1 N 0.8147(4) 0.3301(3) 0.5198(2) 0.0276(6) Uani 1 1 d .
H1 H 0.8406 0.2847 0.4627 0.033 Uiso 1 1 calc R
C1 C 0.8775(6) 0.1328(4) 0.6083(4) 0.0350(9) Uani 1 1 d .
H1A H 0.9872 0.1171 0.6535 0.052 Uiso 1 1 calc GR
H1B H 0.9042 0.1113 0.5333 0.052 Uiso 1 1 calc GR
H1C H 0.7750 0.0808 0.6334 0.052 Uiso 1 1 calc GR
C2 C 0.8254(5) 0.2695(4) 0.6153(3) 0.0269(7) Uani 1 1 d .
C3 C 0.7673(5) 0.4569(3) 0.4998(3) 0.0239(7) Uani 1 1 d .
C4 C 0.7349(5) 0.5447(4) 0.5801(3) 0.0277(7) Uani 1 1 d .
H4 H 0.7429 0.5207 0.6537 0.033 Uiso 1 1 calc R
C5 C 0.6907(5) 0.6681(4) 0.5521(3) 0.0274(7) Uani 1 1 d .
H5 H 0.6690 0.7290 0.6065 0.033 Uiso 1 1 calc R
C6 C 0.6788(5) 0.7010(3) 0.4453(3) 0.0246(7) Uani 1 1 d .
C7 C 0.7132(5) 0.6176(3) 0.3620(3) 0.0219(7) Uani 1 1 d .
C8 C 0.7592(5) 0.4946(3) 0.3920(3) 0.0233(7) Uani 1 1 d .
H8 H 0.7857 0.4348 0.3374 0.028 Uiso 1 1 calc R
B1 B 0.7050(6) 0.6553(4) 0.2384(3) 0.0254(8) Uani 1 1 d .

loop_
_atom_site_aniso_label
_atom_site_aniso_U_11
_atom_site_aniso_U_22
_atom_site_aniso_U_33
_atom_site_aniso_U_23
_atom_site_aniso_U_13
_atom_site_aniso_U_12
Br1 0.0320(3) 0.0233(3) 0.0370(3) -0.00127(13) 0.00189(18) 0.00315(13)
O1 0.0321(13) 0.0401(15) 0.0217(12) 0.0031(11) 0.0022(10) 0.0051(12)
O2 0.0326(13) 0.0398(15) 0.0241(13) 0.0062(11) 0.0013(11) -0.0021(12)
O3 0.0332(14) 0.0423(16) 0.0245(13) 0.0027(11) -0.0014(11) 0.0029(12)
N1 0.0328(16) 0.0286(16) 0.0214(14) -0.0009(12) -0.0010(12) 0.0043(12)
C1 0.035(2) 0.035(2) 0.035(2) 0.0091(15) 0.0004(17) 0.0069(15)
C2 0.0231(15) 0.0315(19) 0.0259(17) 0.0051(14) -0.0002(14) 0.0000(14)
C3 0.0218(15) 0.0267(17) 0.0232(16) 0.0033(13) -0.0008(13) 0.0007(13)
C4 0.0274(16) 0.035(2) 0.0208(16) -0.0017(14) 0.0003(13) -0.0008(15)
C5 0.0251(16) 0.0305(19) 0.0265(18) -0.0071(14) 0.0005(14) 0.0035(14)
C6 0.0220(15) 0.0241(17) 0.0277(17) -0.0008(13) -0.0015(13) -0.0017(13)
C7 0.0196(15) 0.0242(17) 0.0219(17) 0.0006(12) 0.0015(13) -0.0001(12)
C8 0.0246(16) 0.0252(17) 0.0200(16) -0.0016(12) -0.0001(12) -0.0010(13)
B1 0.032(2) 0.0212(17) 0.0225(19) -0.0005(14) -0.0007(16) 0.0014(16)

loop_
_atom_type_symbol
_atom_type_description
_atom_type_scat_dispersion_real
_atom_type_scat_dispersion_imag
_atom_type_scat_source
C C 0.0181 0.0091 'International Tables Vol C Tables 4.2.6.8 and 6.1.1.4'
H H 0.0000 0.0000 'International Tables Vol C Tables 4.2.6.8 and 6.1.1.4'
B B 0.0090 0.0039 'International Tables Vol C Tables 4.2.6.8 and 6.1.1.4'
Br Br -0.6763 1.2805 'International Tables Vol C Tables 4.2.6.8 and 6.1.1.4'
N N 0.0311 0.0180 'International Tables Vol C Tables 4.2.6.8 and 6.1.1.4'
O O 0.0492 0.0322 'International Tables Vol C Tables 4.2.6.8 and 6.1.1.4'

loop_
_geom_angle_atom_site_label_1
_geom_angle_atom_site_label_2
_geom_angle_atom_site_label_3
_geom_angle
B1 O2 H2 109.5
B1 O3 H3 109.5
C2 N1 H1 115.8
C2 N1 C3 128.3(3)
C3 N1 H1 115.8
H1A C1 H1B 109.5
H1A C1 H1C 109.5
H1B C1 H1C 109.5
C2 C1 H1A 109.5
C2 C1 H1B 109.5
C2 C1 H1C 109.5
O1 C2 N1 123.8(4)
O1 C2 C1 121.3(3)
N1 C2 C1 114.9(3)
C4 C3 N1 124.0(3)
C4 C3 C8 119.4(3)
C8 C3 N1 116.6(3)
C3 C4 H4 120.2
C3 C4 C5 119.7(3)
C5 C4 H4 120.2
C4 C5 H5 120.3
C6 C5 C4 119.4(3)
C6 C5 H5 120.3
C5 C6 Br1 117.5(3)
C5 C6 C7 123.2(3)
C7 C6 Br1 119.2(3)
C6 C7 C8 116.4(3)
C6 C7 B1 123.7(3)
C8 C7 B1 119.9(3)
C3 C8 C7 121.9(3)
C3 C8 H8 119.0
C7 C8 H8 119.0
O2 B1 C7 121.5(3)
O3 B1 O2 114.4(3)
O3 B1 C7 124.1(3)

loop_
_geom_bond_atom_site_label_1
_geom_bond_atom_site_label_2
_geom_bond_distance
Br1 C6 1.918(4)
O1 C2 1.235(5)
O2 H2 0.8400
O2 B1 1.356(5)
O3 H3 0.8400
O3 B1 1.354(5)
N1 H1 0.8800
N1 C2 1.349(5)
N1 C3 1.412(5)
C1 H1A 0.9800
C1 H1B 0.9800
C1 H1C 0.9800
C1 C2 1.504(5)
C3 C4 1.387(5)
C3 C8 1.397(5)
C4 H4 0.9500
C4 C5 1.392(5)
C5 H5 0.9500
C5 C6 1.372(5)
C6 C7 1.387(5)
C7 C8 1.398(5)
C7 B1 1.585(5)
C8 H8 0.9500

loop_
_geom_torsion_atom_site_label_1
_geom_torsion_atom_site_label_2
_geom_torsion_atom_site_label_3
_geom_torsion_atom_site_label_4
_geom_torsion
Br1 C6 C7 C8 178.1(2)
Br1 C6 C7 B1 -1.2(5)
N1 C3 C4 C5 179.4(3)
N1 C3 C8 C7 179.8(3)
C2 N1 C3 C4 4.7(6)
C2 N1 C3 C8 -177.4(3)
C3 N1 C2 O1 -1.8(6)
C3 N1 C2 C1 179.1(3)
C3 C4 C5 C6 0.4(5)
C4 C3 C8 C7 -2.2(5)
C4 C5 C6 Br1 -178.8(3)
C4 C5 C6 C7 -1.6(6)
C5 C6 C7 C8 0.9(5)
C5 C6 C7 B1 -178.3(3)
C6 C7 C8 C3 1.0(5)
C6 C7 B1 O2 108.5(4)
C6 C7 B1 O3 -72.3(5)
C8 C3 C4 C5 1.5(5)
C8 C7 B1 O2 -70.7(5)
C8 C7 B1 O3 108.5(4)
B1 C7 C8 C3 -179.7(3)
